data_2017334
loop_
_publ_author_name
'Bauer, Jurica'
'Mili\'c, Dalibor'
'Modri\'c, Marina'

_publ_section_title
;
 Three quinolone compounds featuring O&#x00B7;&#x00B7;&#x00B7;I halogen
 bonding
;
_journal_coeditor_code GA3130
_journal_issue 10
_journal_name_full 'Acta Crystallographica Section C'
_journal_page_first o512
_journal_page_last o516
_journal_paper_doi 10.1107/S0108270109036361
_journal_volume 65
_journal_year 2009
_chemical_formula_iupac 'C15 H14 I N O3'
_chemical_formula_moiety 'C15 H14 I N O3'
_chemical_formula_sum 'C15 H14 I N O3'
_chemical_formula_weight 383.17
_chemical_name_systematic
;
Ethyl 1-cyclopropyl-6-iodo-4-oxo-1,4-dihydroquinoline-3-carboxylate
;
_space_group_IT_number 14
_symmetry_cell_setting monoclinic
_symmetry_space_group_name_Hall '-P 2yn'
_symmetry_space_group_name_H-M 'P 1 21/n 1'
_atom_sites_solution_hydrogens difmap
_atom_sites_solution_primary direct
_atom_sites_solution_secondary difmap
_audit_creation_method SHELXL97
_cell_angle_alpha 90.00
_cell_angle_beta 93.127(2)
_cell_angle_gamma 90.00
_cell_formula_units_Z 4
_cell_length_a 10.8406(2)
_cell_length_b 8.2843(2)
_cell_length_c 15.9269(3)
_cell_measurement_reflns_used 6715
_cell_measurement_temperature 295(2)
_cell_measurement_theta_max 32.8589
_cell_measurement_theta_min 3.9015
_cell_volume 1428.21(5)
_computing_cell_refinement 'CrysAlis RED (Oxford Diffraction, 2007)'
_computing_data_collection 'CrysAlis CCD (Oxford Diffraction, 2007)'
_computing_data_reduction 'CrysAlis RED (Oxford Diffraction, 2007)'
_computing_molecular_graphics
;
ORTEP-3 (Farrugia, 1997) and Mercury (Macrae <i>et al.</i>,
2006)
;
_computing_publication_material 'PLATON (Spek, 2009)'
_computing_structure_refinement
;
SHELXL97 (Sheldrick, 2008) integrated in WinGX (Farrugia, 1999)
;
_computing_structure_solution
;
SHELXS97 (Sheldrick, 2008) integrated in WinGX (Farrugia, 1999)
;
_diffrn_ambient_temperature 295(2)
_diffrn_detector_area_resol_mean 16.3426
_diffrn_measured_fraction_theta_full 0.994
_diffrn_measured_fraction_theta_max 0.994
_diffrn_measurement_device_type 'Oxford Diffraction Xcalibur CCD'
_diffrn_measurement_method \w
_diffrn_radiation_monochromator graphite
_diffrn_radiation_source 'Enhance (Mo) X-ray Source'
_diffrn_radiation_type MoK\a
_diffrn_radiation_wavelength 0.71073
_diffrn_reflns_av_R_equivalents 0.0171
_diffrn_reflns_av_sigmaI/netI 0.0270
_diffrn_reflns_limit_h_max 13
_diffrn_reflns_limit_h_min -15
_diffrn_reflns_limit_k_max 11
_diffrn_reflns_limit_k_min -10
_diffrn_reflns_limit_l_max 22
_diffrn_reflns_limit_l_min -22
_diffrn_reflns_number 13158
_diffrn_reflns_theta_full 30.00
_diffrn_reflns_theta_max 30.00
_diffrn_reflns_theta_min 4.09
_exptl_absorpt_coefficient_mu 2.248
_exptl_absorpt_correction_T_max 0.638
_exptl_absorpt_correction_T_min 0.313
_exptl_absorpt_correction_type multi-scan
_exptl_absorpt_process_details '(CrysAlis RED; Oxford Diffraction, 2007)'
_exptl_crystal_colour colourless
_exptl_crystal_density_diffrn 1.782
_exptl_crystal_density_method 'not measured'
_exptl_crystal_description needle
_exptl_crystal_F_000 752
_exptl_crystal_size_max 0.60
_exptl_crystal_size_mid 0.35
_exptl_crystal_size_min 0.20
_refine_diff_density_max 0.821
_refine_diff_density_min -0.588
_refine_ls_extinction_coef 0.0054(6)
_refine_ls_extinction_expression Fc^*^=kFc[1+0.001xFc^2^\l^3^/sin(2\q)]^-1/4^
_refine_ls_extinction_method 'SHELXL97 (Sheldrick, 2008)'
_refine_ls_goodness_of_fit_ref 1.006
_refine_ls_hydrogen_treatment constr
_refine_ls_matrix_type full
_refine_ls_number_parameters 183
_refine_ls_number_reflns 4146
_refine_ls_number_restraints 0
_refine_ls_restrained_S_all 1.006
_refine_ls_R_factor_all 0.0463
_refine_ls_R_factor_gt 0.0287
_refine_ls_shift/su_max 0.001
_refine_ls_shift/su_mean 0.000
_refine_ls_structure_factor_coef Fsqd
_refine_ls_weighting_details 'calc w = 1/[\s^2^(Fo^2^)+(0.0441P)^2^] where P=(Fo^2^+2Fc^2^)/3'
_refine_ls_weighting_scheme calc
_refine_ls_wR_factor_gt 0.0728
_refine_ls_wR_factor_ref 0.0785
_reflns_number_gt 2708
_reflns_number_total 4146
_reflns_threshold_expression I>2\s(I)
_cod_data_source_file ga3130.cif
_cod_data_source_block II
_cod_original_sg_symbol_H-M 'P 21/n'
_cod_database_code 2017334
_cod_database_fobs_code 2017334

loop_
_symmetry_equiv_pos_as_xyz
'x, y, z'
'-x+1/2, y+1/2, -z+1/2'
'-x, -y, -z'
'x-1/2, -y-1/2, z-1/2'

loop_
_atom_site_type_symbol
_atom_site_label
_atom_site_fract_x
_atom_site_fract_y
_atom_site_fract_z
_atom_site_U_iso_or_equiv
_atom_site_adp_type
_atom_site_calc_flag
_atom_site_refinement_flags
_atom_site_occupancy
_atom_site_disorder_assembly
_atom_site_disorder_group
C C2 0.51719(17) 0.2224(2) -0.07436(13) 0.0345(4) Uani d . 1 . .
H H2 0.5620 0.1800 -0.1174 0.041 Uiso calc R 1 . .
C C3 0.56069(18) 0.1968(2) 0.00669(12) 0.0325(4) Uani d . 1 . .
C C4 0.49446(18) 0.2587(3) 0.07631(13) 0.0371(5) Uani d . 1 . .
C C5 0.3188(2) 0.4317(3) 0.11251(13) 0.0376(5) Uani d . 1 . .
H H5 0.3452 0.4200 0.1687 0.045 Uiso calc R 1 . .
C C6 0.2148(2) 0.5211(3) 0.09101(14) 0.0390(5) Uani d . 1 . .
C C7 0.1768(2) 0.5414(3) 0.00613(15) 0.0434(5) Uani d . 1 . .
H H7 0.1069 0.6025 -0.0083 0.052 Uiso calc R 1 . .
C C8 0.2413(2) 0.4727(3) -0.05525(14) 0.0400(5) Uani d . 1 . .
H H8 0.2155 0.4873 -0.1114 0.048 Uiso calc R 1 . .
C C9 0.34678(19) 0.3795(2) -0.03432(13) 0.0324(4) Uani d . 1 . .
C C10 0.38433(18) 0.3592(2) 0.05014(13) 0.0329(4) Uani d . 1 . .
C C11 0.6786(2) 0.1080(2) 0.02219(14) 0.0396(5) Uani d . 1 . .
C C12 0.8424(2) -0.0288(3) -0.03904(18) 0.0565(7) Uani d . 1 . .
H H12A 0.8386 -0.1202 -0.0012 0.068 Uiso calc R 1 . .
H H12B 0.9029 0.0470 -0.0153 0.068 Uiso calc R 1 . .
C C13 0.8789(3) -0.0837(3) -0.1225(2) 0.0674(8) Uani d . 1 . .
H H13A 0.8188 -0.1591 -0.1454 0.101 Uiso calc R 1 . .
H H13B 0.9583 -0.1351 -0.1167 0.101 Uiso calc R 1 . .
H H13C 0.8833 0.0075 -0.1594 0.101 Uiso calc R 1 . .
C C14 0.3732(2) 0.3237(3) -0.18489(12) 0.0405(5) Uani d . 1 . .
H H14 0.3904 0.4283 -0.2105 0.049 Uiso calc R 1 . .
C C15 0.2558(2) 0.2425(3) -0.21532(14) 0.0482(6) Uani d . 1 . .
H H15A 0.2035 0.2978 -0.2575 0.058 Uiso calc R 1 . .
H H15B 0.2121 0.1792 -0.1752 0.058 Uiso calc R 1 . .
C C16 0.3786(2) 0.1815(3) -0.24061(15) 0.0505(6) Uani d . 1 . .
H H16A 0.4087 0.0809 -0.2160 0.061 Uiso calc R 1 . .
H H16B 0.4001 0.1994 -0.2982 0.061 Uiso calc R 1 . .
I I1 0.111620(15) 0.61988(2) 0.186353(11) 0.05525(10) Uani d . 1 . .
N N1 0.41297(15) 0.3055(2) -0.09567(10) 0.0336(4) Uani d . 1 . .
O O1 0.52079(14) 0.2335(2) 0.15105(9) 0.0570(5) Uani d . 1 . .
O O2 0.73195(19) 0.0919(2) 0.08887(12) 0.0680(6) Uani d . 1 . .
O O3 0.72183(14) 0.0486(2) -0.04857(10) 0.0488(4) Uani d . 1 . .

loop_
_atom_site_aniso_label
_atom_site_aniso_U_11
_atom_site_aniso_U_22
_atom_site_aniso_U_33
_atom_site_aniso_U_12
_atom_site_aniso_U_13
_atom_site_aniso_U_23
C2 0.0299(10) 0.0385(11) 0.0350(10) -0.0005(8) -0.0001(8) 0.0023(9)
C3 0.0275(10) 0.0341(10) 0.0354(10) -0.0008(8) -0.0029(8) 0.0070(9)
C4 0.0321(11) 0.0458(12) 0.0328(11) -0.0043(9) -0.0031(9) 0.0048(9)
C5 0.0386(12) 0.0452(11) 0.0290(10) -0.0053(10) 0.0016(9) -0.0004(9)
C6 0.0362(11) 0.0396(11) 0.0416(11) -0.0060(9) 0.0071(9) -0.0044(10)
C7 0.0374(12) 0.0418(12) 0.0509(14) 0.0044(10) 0.0030(10) -0.0018(11)
C8 0.0405(12) 0.0442(12) 0.0343(11) 0.0065(10) -0.0084(9) -0.0010(10)
C9 0.0311(10) 0.0346(10) 0.0311(10) 0.0000(8) -0.0024(8) -0.0016(9)
C10 0.0263(10) 0.0394(11) 0.0327(10) -0.0059(8) -0.0011(8) 0.0008(9)
C11 0.0382(12) 0.0411(12) 0.0393(12) -0.0020(9) -0.0019(10) 0.0048(10)
C12 0.0358(13) 0.0689(17) 0.0642(17) 0.0152(12) -0.0029(12) -0.0009(14)
C13 0.0596(18) 0.0614(17) 0.082(2) 0.0122(13) 0.0104(16) -0.0081(16)
C14 0.0473(13) 0.0468(11) 0.0266(10) 0.0061(10) -0.0044(9) 0.0047(9)
C15 0.0466(13) 0.0603(14) 0.0358(12) 0.0067(12) -0.0146(10) -0.0047(11)
C16 0.0526(14) 0.0650(15) 0.0332(12) 0.0112(13) -0.0042(11) -0.0066(12)
I1 0.05359(13) 0.05664(13) 0.05753(13) -0.00088(7) 0.02147(9) -0.00666(8)
N1 0.0313(9) 0.0411(9) 0.0277(8) 0.0018(8) -0.0053(7) 0.0002(8)
O1 0.0443(9) 0.0957(14) 0.0304(8) 0.0123(9) -0.0024(7) 0.0105(9)
O2 0.0630(12) 0.0958(15) 0.0434(10) 0.0378(10) -0.0128(9) 0.0041(9)
O3 0.0349(8) 0.0625(10) 0.0485(9) 0.0125(8) -0.0032(7) -0.0016(8)

loop_
_atom_type_symbol
_atom_type_description
_atom_type_scat_dispersion_real
_atom_type_scat_dispersion_imag
_atom_type_scat_source
C C 0.0033 0.0016 'International Tables Vol C Tables 4.2.6.8 and 6.1.1.4'
H H 0.0000 0.0000 'International Tables Vol C Tables 4.2.6.8 and 6.1.1.4'
I I -0.4742 1.8119 'International Tables Vol C Tables 4.2.6.8 and 6.1.1.4'
N N 0.0061 0.0033 'International Tables Vol C Tables 4.2.6.8 and 6.1.1.4'
O O 0.0106 0.0060 'International Tables Vol C Tables 4.2.6.8 and 6.1.1.4'

loop_
_geom_angle_atom_site_label_1
_geom_angle_atom_site_label_2
_geom_angle_atom_site_label_3
_geom_angle_site_symmetry_1
_geom_angle_site_symmetry_3
_geom_angle
_geom_angle_publ_flag
N1 C2 C3 . . 123.9(2) ?
N1 C2 H2 . . 118.1 ?
C3 C2 H2 . . 118.1 ?
C2 C3 C4 . . 120.57(18) ?
C2 C3 C11 . . 118.94(19) ?
C4 C3 C11 . . 120.47(18) ?
O1 C4 C3 . . 125.74(19) ?
O1 C4 C10 . . 120.3(2) ?
C3 C4 C10 . . 113.92(17) ?
C6 C5 C10 . . 119.9(2) ?
C6 C5 H5 . . 120.0 ?
C10 C5 H5 . . 120.0 ?
C5 C6 C7 . . 119.9(2) ?
C5 C6 I1 . . 119.40(16) ?
C7 C6 I1 . . 120.70(16) ?
C8 C7 C6 . . 120.6(2) ?
C8 C7 H7 . . 119.7 ?
C6 C7 H7 . . 119.7 ?
C7 C8 C9 . . 120.3(2) ?
C7 C8 H8 . . 119.9 ?
C9 C8 H8 . . 119.9 ?
N1 C9 C10 . . 119.44(18) ?
N1 C9 C8 . . 121.44(18) ?
C10 C9 C8 . . 119.11(19) ?
C5 C10 C9 . . 120.26(19) ?
C5 C10 C4 . . 118.23(18) ?
C9 C10 C4 . . 121.52(19) ?
O2 C11 O3 . . 122.4(2) ?
O2 C11 C3 . . 125.2(2) ?
O3 C11 C3 . . 112.35(18) ?
O3 C12 C13 . . 108.9(2) ?
O3 C12 H12A . . 109.9 ?
C13 C12 H12A . . 109.9 ?
O3 C12 H12B . . 109.9 ?
C13 C12 H12B . . 109.9 ?
H12A C12 H12B . . 108.3 ?
C12 C13 H13A . . 109.5 ?
C12 C13 H13B . . 109.5 ?
H13A C13 H13B . . 109.5 ?
C12 C13 H13C . . 109.5 ?
H13A C13 H13C . . 109.5 ?
H13B C13 H13C . . 109.5 ?
N1 C14 C16 . . 118.69(19) ?
N1 C14 C15 . . 117.8(2) ?
C16 C14 C15 . . 60.54(16) ?
N1 C14 H14 . . 116.1 ?
C16 C14 H14 . . 116.1 ?
C15 C14 H14 . . 116.1 ?
C14 C15 C16 . . 59.12(15) ?
C14 C15 H15A . . 117.9 ?
C16 C15 H15A . . 117.9 ?
C14 C15 H15B . . 117.9 ?
C16 C15 H15B . . 117.9 ?
H15A C15 H15B . . 115.0 ?
C14 C16 C15 . . 60.34(16) ?
C14 C16 H16A . . 117.7 ?
C15 C16 H16A . . 117.7 ?
C14 C16 H16B . . 117.7 ?
C15 C16 H16B . . 117.7 ?
H16A C16 H16B . . 114.9 ?
C2 N1 C9 . . 120.43(17) ?
C2 N1 C14 . . 119.49(18) ?
C9 N1 C14 . . 120.03(16) ?
C11 O3 C12 . . 115.32(18) ?

loop_
_geom_bond_atom_site_label_1
_geom_bond_atom_site_label_2
_geom_bond_site_symmetry_2
_geom_bond_distance
_geom_bond_publ_flag
C2 N1 . 1.351(2) ?
C2 C3 . 1.367(3) ?
C2 H2 . 0.9300 ?
C3 C4 . 1.447(3) ?
C3 C11 . 1.484(3) ?
C4 O1 . 1.227(2) ?
C4 C10 . 1.496(3) ?
C5 C6 . 1.376(3) ?
C5 C10 . 1.389(3) ?
C5 H5 . 0.9300 ?
C6 C7 . 1.402(3) ?
C6 I1 . 2.100(2) ?
C7 C8 . 1.358(3) ?
C7 H7 . 0.9300 ?
C8 C9 . 1.405(3) ?
C8 H8 . 0.9300 ?
C9 N1 . 1.386(3) ?
C9 C10 . 1.394(3) ?
C11 O2 . 1.189(3) ?
C11 O3 . 1.338(3) ?
C12 O3 . 1.456(3) ?
C12 C13 . 1.479(4) ?
C12 H12A . 0.9700 ?
C12 H12B . 0.9700 ?
C13 H13A . 0.9600 ?
C13 H13B . 0.9600 ?
C13 H13C . 0.9600 ?
C14 N1 . 1.470(2) ?
C14 C16 . 1.478(3) ?
C14 C15 . 1.496(3) ?
C14 H14 . 0.9800 ?
C15 C16 . 1.499(3) ?
C15 H15A . 0.9700 ?
C15 H15B . 0.9700 ?
C16 H16A . 0.9700 ?
C16 H16B . 0.9700 ?

loop_
_geom_torsion_atom_site_label_1
_geom_torsion_atom_site_label_2
_geom_torsion_atom_site_label_3
_geom_torsion_atom_site_label_4
_geom_torsion_site_symmetry_1
_geom_torsion_site_symmetry_2
_geom_torsion_site_symmetry_3
_geom_torsion_site_symmetry_4
_geom_torsion
_geom_torsion_publ_flag
N1 C2 C3 C4 . . . . 0.5(3) ?
N1 C2 C3 C11 . . . . -178.00(19) ?
C2 C3 C4 O1 . . . . 174.8(2) ?
C11 C3 C4 O1 . . . . -6.7(3) ?
C2 C3 C4 C10 . . . . -4.2(3) ?
C11 C3 C4 C10 . . . . 174.19(17) ?
C10 C5 C6 C7 . . . . -1.4(3) ?
C10 C5 C6 I1 . . . . 176.84(16) ?
C5 C6 C7 C8 . . . . 0.5(3) ?
I1 C6 C7 C8 . . . . -177.69(17) ?
C6 C7 C8 C9 . . . . 0.3(3) ?
C7 C8 C9 N1 . . . . 178.8(2) ?
C7 C8 C9 C10 . . . . -0.2(3) ?
C6 C5 C10 C9 . . . . 1.5(3) ?
C6 C5 C10 C4 . . . . -178.04(18) ?
N1 C9 C10 C5 . . . . -179.70(19) ?
C8 C9 C10 C5 . . . . -0.7(3) ?
N1 C9 C10 C4 . . . . -0.2(3) ?
C8 C9 C10 C4 . . . . 178.80(19) ?
O1 C4 C10 C5 . . . . 4.5(3) ?
C3 C4 C10 C5 . . . . -176.37(19) ?
O1 C4 C10 C9 . . . . -175.0(2) ?
C3 C4 C10 C9 . . . . 4.1(3) ?
C2 C3 C11 O2 . . . . 172.3(2) ?
C4 C3 C11 O2 . . . . -6.2(3) ?
C2 C3 C11 O3 . . . . -6.6(3) ?
C4 C3 C11 O3 . . . . 174.98(19) ?
N1 C14 C15 C16 . . . . -109.0(2) ?
N1 C14 C16 C15 . . . . 107.6(2) ?
C3 C2 N1 C9 . . . . 3.9(3) ?
C3 C2 N1 C14 . . . . -178.9(2) ?
C10 C9 N1 C2 . . . . -3.9(3) ?
C8 C9 N1 C2 . . . . 177.11(19) ?
C10 C9 N1 C14 . . . . 178.95(19) ?
C8 C9 N1 C14 . . . . 0.0(3) ?
C16 C14 N1 C2 . . . . 43.7(3) ?
C15 C14 N1 C2 . . . . 113.5(2) ?
C16 C14 N1 C9 . . . . -139.1(2) ?
C15 C14 N1 C9 . . . . -69.3(3) ?
O2 C11 O3 C12 . . . . -3.6(3) ?
C3 C11 O3 C12 . . . . 175.24(19) ?
C13 C12 O3 C11 . . . . -178.4(2) ?

loop_
_cod_related_entry_id
_cod_related_entry_database
_cod_related_entry_code
1 ChemSpider 13588955
